data_2312774
loop_
_publ_author_name
'Mama, Neliswa'
'Schoeman, Stiaan'
'Myburgh, Lisa'
'Hosten, Eric C.'

_publ_section_title
;
 Synthesis and characterization of coumarin-derived sulfur analogues using
 Lawesson's reagent.
;
_journal_coeditor_code EF3062
_journal_issue 'Pt 3'
_journal_name_full 'Acta crystallographica. Section C, Structural chemistry'
_journal_page_first 170
_journal_page_last 180
_journal_paper_doi 10.1107/S2053229625000956
_journal_volume 81
_journal_year 2025
_chemical_formula_iupac 'C12 H10 O4'
_chemical_formula_moiety 'C12 H10 O4'
_chemical_formula_sum 'C12 H10 O4'
_chemical_formula_weight 218.20
_chemical_name_systematic
;
Ethyl 2-oxo-2<i>H</i>-chromene-3-carboxylate
;
_space_group_crystal_system monoclinic
_space_group_IT_number 14
_space_group_name_Hall '-P 2ybc'
_space_group_name_H-M_alt 'P 1 21/c 1'
_atom_sites_solution_hydrogens geom
_atom_sites_solution_primary dual
_atom_sites_solution_secondary difmap
_audit_creation_method SHELXL-2019/3
_cell_angle_alpha 90
_cell_angle_beta 108.115(4)
_cell_angle_gamma 90
_cell_formula_units_Z 4
_cell_length_a 7.9043(7)
_cell_length_b 15.7768(13)
_cell_length_c 8.7381(7)
_cell_measurement_reflns_used 9584
_cell_measurement_temperature 296(2)
_cell_measurement_theta_max 28.32
_cell_measurement_theta_min 2.45
_cell_volume 1035.67(15)
_computing_cell_refinement
;
APEX2 (Bruker, 2012)
;
_computing_data_collection
;
APEX2 (Bruker, 2012)
;
_computing_data_reduction
;
SAINT (Bruker, 2012)
;
_computing_molecular_graphics
;
ORTEP-3 for Windows (Farrugia, 2012)
;
_computing_publication_material
;
PLATON (Spek, 2020) and Mercury (Macrae <i>et al.</i>,  2020)
;
_computing_structure_refinement
;
SHELXL2019 (Sheldrick, 2015b) and ShelXle (H\"ubschle <i>et al.</i>,
2011)
;
_computing_structure_solution
;
SHELXT2018 (Sheldrick, 2015a)
;
_diffrn_ambient_temperature 296(2)
_diffrn_detector_area_resol_mean 8.3333
_diffrn_measured_fraction_theta_full 0.998
_diffrn_measured_fraction_theta_max 0.998
_diffrn_measurement_device_type 'Bruker APEXII CCD'
_diffrn_measurement_method '\f and \w scans'
_diffrn_radiation_monochromator graphite
_diffrn_radiation_source 'sealed tube'
_diffrn_radiation_type MoK\a
_diffrn_radiation_wavelength 0.71073
_diffrn_reflns_av_R_equivalents 0.0175
_diffrn_reflns_av_unetI/netI 0.0126
_diffrn_reflns_limit_h_max 10
_diffrn_reflns_limit_h_min -9
_diffrn_reflns_limit_k_max 21
_diffrn_reflns_limit_k_min -21
_diffrn_reflns_limit_l_max 10
_diffrn_reflns_limit_l_min -11
_diffrn_reflns_number 19039
_diffrn_reflns_theta_full 25.242
_diffrn_reflns_theta_max 28.317
_diffrn_reflns_theta_min 2.582
_exptl_absorpt_coefficient_mu 0.106
_exptl_absorpt_correction_T_max 1.0000
_exptl_absorpt_correction_T_min 0.9501
_exptl_absorpt_correction_type numerical
_exptl_absorpt_process_details
;
(SADABS; Bruker, 2012)
;
_exptl_crystal_colour colourless
_exptl_crystal_density_diffrn 1.399
_exptl_crystal_density_method 'not measured'
_exptl_crystal_description block
_exptl_crystal_F_000 456
_exptl_crystal_size_max 1.000
_exptl_crystal_size_mid 0.750
_exptl_crystal_size_min 0.436
_refine_diff_density_max 0.350
_refine_diff_density_min -0.169
_refine_ls_extinction_method none
_refine_ls_goodness_of_fit_ref 1.048
_refine_ls_hydrogen_treatment constr
_refine_ls_matrix_type full
_refine_ls_number_parameters 146
_refine_ls_number_reflns 2575
_refine_ls_number_restraints 0
_refine_ls_restrained_S_all 1.048
_refine_ls_R_factor_all 0.0627
_refine_ls_R_factor_gt 0.0495
_refine_ls_shift/su_max 0.000
_refine_ls_shift/su_mean 0.000
_refine_ls_structure_factor_coef Fsqd
_refine_ls_weighting_details 'w=1/[\s^2^(Fo^2^)+(0.0618P)^2^+0.3474P] where P=(Fo^2^+2Fc^2^)/3'
_refine_ls_weighting_scheme calc
_refine_ls_wR_factor_gt 0.1284
_refine_ls_wR_factor_ref 0.1411
_reflns_number_gt 2036
_reflns_number_total 2575
_reflns_threshold_expression 'I > 2\s(I)'
_cod_data_source_file ef3062.cif
_cod_data_source_block S1a
_cod_depositor_comments 'Adding full bibliography for 2312774--2312779.cif.'
_cod_original_sg_symbol_H-M 'P 21/c'
_cod_database_code 2312774
_shelx_space_group_comment
;
The symmetry employed for this shelxl refinement is uniquely defined
by the following loop, which should always be used as a source of
symmetry information in preference to the above space-group names.
They are only intended as comments.
;
_shelx_estimated_absorpt_t_min 0.901
_shelx_estimated_absorpt_t_max 0.955

loop_
_space_group_symop_operation_xyz
'x, y, z'
'-x, y+1/2, -z+1/2'
'-x, -y, -z'
'x, -y-1/2, z-1/2'

loop_
_atom_site_type_symbol
_atom_site_label
_atom_site_fract_x
_atom_site_fract_y
_atom_site_fract_z
_atom_site_U_iso_or_equiv
_atom_site_adp_type
_atom_site_calc_flag
_atom_site_occupancy
_atom_site_disorder_assembly
_atom_site_disorder_group
O O1 0.10842(15) 0.48136(7) 0.22105(12) 0.0511(3) Uani d 1 . .
O O2 0.2851(2) 0.37275(9) 0.23199(15) 0.0754(4) Uani d 1 . .
O O3 0.50441(15) 0.40453(7) 0.73198(13) 0.0502(3) Uani d 1 . .
O O4 0.4520(2) 0.30744(8) 0.53748(16) 0.0705(4) Uani d 1 . .
C C1 0.2398(2) 0.42700(9) 0.30712(18) 0.0481(4) Uani d 1 . .
C C2 0.30961(18) 0.44272(9) 0.48090(16) 0.0391(3) Uani d 1 . .
C C3 0.26476(18) 0.51395(9) 0.54409(16) 0.0405(3) Uani d 1 . .
H H3 0.315334 0.524519 0.653570 0.049 Uiso calc 1 . .
C C4 0.14146(19) 0.57366(9) 0.44718(16) 0.0398(3) Uani d 1 . .
C C5 0.0936(2) 0.64961(10) 0.50492(19) 0.0513(4) Uani d 1 . .
H H5 0.146159 0.664765 0.612101 0.062 Uiso calc 1 . .
C C6 -0.0306(2) 0.70194(11) 0.4043(2) 0.0546(4) Uani d 1 . .
H H6 -0.061234 0.752617 0.443226 0.066 Uiso calc 1 . .
C C7 -0.1106(2) 0.67955(11) 0.2448(2) 0.0521(4) Uani d 1 . .
H H7 -0.195610 0.715130 0.177780 0.063 Uiso calc 1 . .
C C8 -0.0658(2) 0.60542(11) 0.18455(18) 0.0502(4) Uani d 1 . .
H H8 -0.120164 0.590389 0.077569 0.060 Uiso calc 1 . .
C C9 0.06156(19) 0.55350(9) 0.28588(16) 0.0413(3) Uani d 1 . .
C C10 0.43036(19) 0.37694(9) 0.58187(17) 0.0422(3) Uani d 1 . .
C C11 0.6066(2) 0.34219(11) 0.8463(2) 0.0557(4) Uani d 1 . .
H H11A 0.714478 0.327653 0.821662 0.067 Uiso calc 1 . .
H H11B 0.537059 0.290991 0.841208 0.067 Uiso calc 1 . .
C C12 0.6513(4) 0.38057(16) 1.0093(2) 0.0846(7) Uani d 1 . .
H H12A 0.717687 0.431803 1.012208 0.127 Uiso calc 1 . .
H H12B 0.721409 0.341395 1.087627 0.127 Uiso calc 1 . .
H H12C 0.543534 0.393302 1.033485 0.127 Uiso calc 1 . .

loop_
_atom_site_aniso_label
_atom_site_aniso_U_11
_atom_site_aniso_U_22
_atom_site_aniso_U_33
_atom_site_aniso_U_12
_atom_site_aniso_U_13
_atom_site_aniso_U_23
O1 0.0624(7) 0.0513(6) 0.0330(5) -0.0007(5) 0.0051(4) -0.0070(4)
O2 0.1098(11) 0.0635(8) 0.0468(7) 0.0178(8) 0.0156(7) -0.0126(6)
O3 0.0551(6) 0.0465(6) 0.0419(5) 0.0010(5) 0.0046(5) 0.0059(4)
O4 0.0885(10) 0.0569(7) 0.0596(7) 0.0243(7) 0.0134(7) -0.0046(6)
C1 0.0614(9) 0.0415(7) 0.0388(7) -0.0052(6) 0.0118(6) -0.0052(6)
C2 0.0403(7) 0.0402(7) 0.0364(6) -0.0047(5) 0.0113(5) -0.0001(5)
C3 0.0427(7) 0.0446(7) 0.0324(6) -0.0045(6) 0.0090(5) -0.0022(5)
C4 0.0446(7) 0.0399(7) 0.0344(6) -0.0044(5) 0.0115(5) 0.0002(5)
C5 0.0627(10) 0.0476(8) 0.0419(8) 0.0011(7) 0.0137(7) -0.0034(6)
C6 0.0649(10) 0.0458(8) 0.0569(9) 0.0059(7) 0.0244(8) 0.0038(7)
C7 0.0489(9) 0.0560(9) 0.0524(9) 0.0033(7) 0.0172(7) 0.0140(7)
C8 0.0486(8) 0.0605(9) 0.0375(7) -0.0054(7) 0.0075(6) 0.0056(6)
C9 0.0454(8) 0.0426(7) 0.0353(7) -0.0077(6) 0.0120(5) -0.0007(5)
C10 0.0408(7) 0.0444(7) 0.0423(7) -0.0027(6) 0.0142(6) 0.0018(6)
C11 0.0509(9) 0.0588(10) 0.0517(9) 0.0050(7) 0.0080(7) 0.0174(7)
C12 0.1002(17) 0.0838(15) 0.0499(10) -0.0008(12) -0.0055(10) 0.0109(10)

loop_
_atom_type_symbol
_atom_type_description
_atom_type_scat_dispersion_real
_atom_type_scat_dispersion_imag
_atom_type_scat_source
C C 0.0033 0.0016 'International Tables Vol C Tables 4.2.6.8 and 6.1.1.4'
H H 0.0000 0.0000 'International Tables Vol C Tables 4.2.6.8 and 6.1.1.4'
O O 0.0106 0.0060 'International Tables Vol C Tables 4.2.6.8 and 6.1.1.4'

loop_
_geom_angle_atom_site_label_1
_geom_angle_atom_site_label_2
_geom_angle_atom_site_label_3
_geom_angle_site_symmetry_1
_geom_angle_site_symmetry_3
_geom_angle
_geom_angle_publ_flag
C9 O1 C1 . . 123.08(11) ?
C10 O3 C11 . . 115.81(13) ?
O2 C1 O1 . . 116.66(13) ?
O2 C1 C2 . . 127.39(15) ?
O1 C1 C2 . . 115.95(13) ?
C3 C2 C1 . . 120.21(13) ?
C3 C2 C10 . . 122.49(12) ?
C1 C2 C10 . . 117.29(13) ?
C2 C3 C4 . . 121.66(12) ?
C2 C3 H3 . . 119.2 ?
C4 C3 H3 . . 119.2 ?
C9 C4 C5 . . 118.27(14) ?
C9 C4 C3 . . 117.47(13) ?
C5 C4 C3 . . 124.25(13) ?
C6 C5 C4 . . 120.31(14) ?
C6 C5 H5 . . 119.8 ?
C4 C5 H5 . . 119.8 ?
C5 C6 C7 . . 120.22(15) ?
C5 C6 H6 . . 119.9 ?
C7 C6 H6 . . 119.9 ?
C8 C7 C6 . . 120.76(15) ?
C8 C7 H7 . . 119.6 ?
C6 C7 H7 . . 119.6 ?
C7 C8 C9 . . 118.80(14) ?
C7 C8 H8 . . 120.6 ?
C9 C8 H8 . . 120.6 ?
O1 C9 C8 . . 117.57(12) ?
O1 C9 C4 . . 120.81(13) ?
C8 C9 C4 . . 121.61(14) ?
O4 C10 O3 . . 123.84(14) ?
O4 C10 C2 . . 125.09(14) ?
O3 C10 C2 . . 110.98(12) ?
O3 C11 C12 . . 107.38(16) ?
O3 C11 H11A . . 110.2 ?
C12 C11 H11A . . 110.2 ?
O3 C11 H11B . . 110.2 ?
C12 C11 H11B . . 110.2 ?
H11A C11 H11B . . 108.5 ?
C11 C12 H12A . . 109.5 ?
C11 C12 H12B . . 109.5 ?
H12A C12 H12B . . 109.5 ?
C11 C12 H12C . . 109.5 ?
H12A C12 H12C . . 109.5 ?
H12B C12 H12C . . 109.5 ?

loop_
_geom_bond_atom_site_label_1
_geom_bond_atom_site_label_2
_geom_bond_site_symmetry_2
_geom_bond_distance
_geom_bond_publ_flag
O1 C9 . 1.3726(18) ?
O1 C1 . 1.3762(19) ?
O2 C1 . 1.199(2) ?
O3 C10 . 1.3323(18) ?
O3 C11 . 1.4546(18) ?
O4 C10 . 1.1930(19) ?
C1 C2 . 1.4665(19) ?
C2 C3 . 1.347(2) ?
C2 C10 . 1.498(2) ?
C3 C4 . 1.4286(19) ?
C3 H3 . 0.9300 ?
C4 C9 . 1.3903(19) ?
C4 C5 . 1.397(2) ?
C5 C6 . 1.372(2) ?
C5 H5 . 0.9300 ?
C6 C7 . 1.385(2) ?
C6 H6 . 0.9300 ?
C7 C8 . 1.374(2) ?
C7 H7 . 0.9300 ?
C8 C9 . 1.384(2) ?
C8 H8 . 0.9300 ?
C11 C12 . 1.486(3) ?
C11 H11A . 0.9700 ?
C11 H11B . 0.9700 ?
C12 H12A . 0.9600 ?
C12 H12B . 0.9600 ?
C12 H12C . 0.9600 ?

loop_
_geom_hbond_atom_site_label_D
_geom_hbond_atom_site_label_H
_geom_hbond_atom_site_label_A
_geom_hbond_site_symmetry_A
_geom_hbond_distance_DH
_geom_hbond_distance_HA
_geom_hbond_distance_DA
_geom_hbond_angle_DHA
_geom_hbond_publ_flag
C3 H3 O3 . 0.93 2.38 2.7074(18) 101 yes
C6 H6 O2 2 0.93 2.72 3.352(2) 126 yes
C7 H7 O4 2 0.93 2.72 3.647(2) 175 yes
C8 H8 O2 3_565 0.93 2.68 3.5281(19) 153 yes
C11 H11B O4 4_566 0.97 2.55 3.335(2) 138 yes

loop_
_geom_torsion_atom_site_label_1
_geom_torsion_atom_site_label_2
_geom_torsion_atom_site_label_3
_geom_torsion_atom_site_label_4
_geom_torsion_site_symmetry_1
_geom_torsion_site_symmetry_2
_geom_torsion_site_symmetry_3
_geom_torsion_site_symmetry_4
_geom_torsion
_geom_torsion_publ_flag
C9 O1 C1 O2 . . . . -170.12(15) ?
C9 O1 C1 C2 . . . . 9.4(2) ?
O2 C1 C2 C3 . . . . 169.72(18) ?
O1 C1 C2 C3 . . . . -9.7(2) ?
O2 C1 C2 C10 . . . . -10.3(3) ?
O1 C1 C2 C10 . . . . 170.26(12) ?
C1 C2 C3 C4 . . . . 3.6(2) ?
C10 C2 C3 C4 . . . . -176.39(12) ?
C2 C3 C4 C9 . . . . 3.3(2) ?
C2 C3 C4 C5 . . . . -178.17(14) ?
C9 C4 C5 C6 . . . . 0.7(2) ?
C3 C4 C5 C6 . . . . -177.81(15) ?
C4 C5 C6 C7 . . . . 0.5(3) ?
C5 C6 C7 C8 . . . . -0.7(3) ?
C6 C7 C8 C9 . . . . -0.3(2) ?
C1 O1 C9 C8 . . . . 176.51(13) ?
C1 O1 C9 C4 . . . . -2.7(2) ?
C7 C8 C9 O1 . . . . -177.68(14) ?
C7 C8 C9 C4 . . . . 1.6(2) ?
C5 C4 C9 O1 . . . . 177.48(14) ?
C3 C4 C9 O1 . . . . -3.9(2) ?
C5 C4 C9 C8 . . . . -1.7(2) ?
C3 C4 C9 C8 . . . . 176.86(13) ?
C11 O3 C10 O4 . . . . -4.2(2) ?
C11 O3 C10 C2 . . . . 172.48(12) ?
C3 C2 C10 O4 . . . . 167.43(16) ?
C1 C2 C10 O4 . . . . -12.5(2) ?
C3 C2 C10 O3 . . . . -9.2(2) ?
C1 C2 C10 O3 . . . . 170.81(12) ?
C10 O3 C11 C12 . . . . -170.62(16) ?
